data_7050124
loop_
_publ_author_name
'Gudneppanavar Rajsekhar'
'Chebrolu P. Rao'
'Pauli Saarenketo'
'Kalle N\"attinen'
'Kari Rissanen'

_publ_section_title
;
 Complexation behaviour of hexadentate ligands possessing N2O4 and
 N2O2S2 cores: differential reactivity towards Co(II), Ni(II) and
 Zn(II) salts and structures of the products
;
_journal_issue 1
_journal_name_full 'New J. Chem.'
_journal_page_first 75
_journal_page_last 84
_journal_paper_doi 10.1039/b305313j
_journal_volume 28
_journal_year 2004
_chemical_formula_sum 'C16 H15 Co0.5 N O4'
_chemical_formula_weight 314.75
_chemical_name_systematic
;
?
;
_space_group_IT_number 86
_symmetry_cell_setting tetragonal
_symmetry_Int_Tables_number 86
_symmetry_space_group_name_Hall '-P 4bc'
_symmetry_space_group_name_H-M 'P 42/n :2'
_atom_sites_solution_hydrogens geom
_atom_sites_solution_primary direct
_atom_sites_solution_secondary difmap
_audit_creation_method SHELXL-97
_cell_angle_alpha 90.000(1)
_cell_angle_beta 90.000(1)
_cell_angle_gamma 90.000(2)
_cell_formula_units_Z 8
_cell_length_a 13.9290(3)
_cell_length_b 13.9290(3)
_cell_length_c 14.2310(5)
_cell_measurement_reflns_used 9392
_cell_measurement_temperature 173(2)
_cell_measurement_theta_max 25.682
_cell_measurement_theta_min 2.91
_cell_volume 2761.06(13)
_computing_cell_refinement DENZO-SMN
_computing_data_collection Collect
_computing_data_reduction DENZO-SMN
_computing_molecular_graphics xp
_computing_publication_material 'SHELXL-97 (Sheldrick, 1997)'
_computing_structure_refinement 'SHELXL-97 (Sheldrick, 1997)'
_computing_structure_solution 'SHELXS-97 (Sheldrick, 1990)'
_diffrn_ambient_temperature 173(2)
_diffrn_measured_fraction_theta_full 0.997
_diffrn_measured_fraction_theta_max 0.997
_diffrn_measurement_device_type 'Nonius KappaCCD'
_diffrn_measurement_method 'Rotation in phi and omega, 0.5 deg.'
_diffrn_radiation_monochromator graphite
_diffrn_radiation_source 'fine-focus sealed tube'
_diffrn_radiation_type MoK\a
_diffrn_radiation_wavelength 0.71069
_diffrn_reflns_av_R_equivalents 0.1015
_diffrn_reflns_av_sigmaI/netI 0.0547
_diffrn_reflns_limit_h_max 16
_diffrn_reflns_limit_h_min -16
_diffrn_reflns_limit_k_max 16
_diffrn_reflns_limit_k_min -16
_diffrn_reflns_limit_l_max 16
_diffrn_reflns_limit_l_min -17
_diffrn_reflns_number 17104
_diffrn_reflns_theta_full 25.70
_diffrn_reflns_theta_max 25.70
_diffrn_reflns_theta_min 2.92
_exptl_absorpt_coefficient_mu 0.680
_exptl_crystal_colour Prisms
_exptl_crystal_density_diffrn 1.514
_exptl_crystal_density_method 'not measured'
_exptl_crystal_description Red
_exptl_crystal_F_000 1308
_exptl_crystal_size_max 0.20
_exptl_crystal_size_mid 0.15
_exptl_crystal_size_min 0.05
_refine_diff_density_max 0.248
_refine_diff_density_min -0.351
_refine_diff_density_rms 0.067
_refine_ls_extinction_method none
_refine_ls_goodness_of_fit_ref 1.025
_refine_ls_hydrogen_treatment riding
_refine_ls_matrix_type full
_refine_ls_number_parameters 199
_refine_ls_number_reflns 2620
_refine_ls_number_restraints 1
_refine_ls_restrained_S_all 1.024
_refine_ls_R_factor_all 0.0787
_refine_ls_R_factor_gt 0.0439
_refine_ls_shift/su_max 0.000
_refine_ls_shift/su_mean 0.000
_refine_ls_structure_factor_coef Fsqd
_refine_ls_weighting_details 'calc w=1/[\s^2^(Fo^2^)+(0.0393P)^2^+3.5336P] where P=(Fo^2^+2Fc^2^)/3'
_refine_ls_weighting_scheme calc
_refine_ls_wR_factor_gt 0.0924
_refine_ls_wR_factor_ref 0.1060
_reflns_number_gt 1839
_reflns_number_total 2620
_reflns_threshold_expression >2sigma(I)
_cod_data_source_file b305313j.txt
_cod_data_source_block importt
_cod_depositor_comments
;
The following automatic conversions were performed:
'_symmetry_cell_setting' value 'Tetragonal' changed to 'tetragonal'
according to '/home/saulius/struct/CIF-dictionaries/cif_core.dic'
dictionary named 'cif_core.dic' version 2.4.1 from 2010-06-29.

Automatic conversion script
Id: cif_fix_enum 1527 2010-12-29 10:47:43Z saulius 
;
_cod_original_sg_symbol_H-M P42/n
_cod_original_formula_sum 'C16 H15 Co0.50 N O4'
_cod_database_code 7050124

loop_
_symmetry_equiv_pos_as_xyz
'x, y, z'
'-x+1/2, -y+1/2, z'
'-y, x+1/2, z+1/2'
'y+1/2, -x, z+1/2'
'-x, -y, -z'
'x-1/2, y-1/2, -z'
'y, -x-1/2, -z-1/2'
'-y-1/2, x, -z-1/2'

loop_
_atom_site_label
_atom_site_type_symbol
_atom_site_fract_x
_atom_site_fract_y
_atom_site_fract_z
_atom_site_U_iso_or_equiv
_atom_site_adp_type
_atom_site_occupancy
_atom_site_symmetry_multiplicity
_atom_site_calc_flag
_atom_site_refinement_flags
_atom_site_disorder_assembly
_atom_site_disorder_group
C2 C 0.8389(2) 0.4082(2) 0.1493(2) 0.0208(7) Uani 1 1 d . . .
C3 C 0.9033(2) 0.4669(2) 0.1007(2) 0.0258(7) Uani 1 1 d . . .
H3 H 0.9580 0.4391 0.0717 0.031 Uiso 1 1 calc R . .
C4 C 0.8886(2) 0.5648(2) 0.0943(2) 0.0297(8) Uani 1 1 d . . .
H4 H 0.9331 0.6035 0.0608 0.036 Uiso 1 1 calc R . .
C5 C 0.8096(2) 0.6066(2) 0.1364(2) 0.0300(8) Uani 1 1 d . . .
H5 H 0.8005 0.6741 0.1326 0.036 Uiso 1 1 calc R . .
C6 C 0.7442(2) 0.5508(2) 0.1838(2) 0.0261(7) Uani 1 1 d . . .
H6 H 0.6899 0.5798 0.2126 0.031 Uiso 1 1 calc R . .
C7 C 0.7572(2) 0.4521(2) 0.1896(2) 0.0204(7) Uani 1 1 d . . .
C9 C 0.6071(2) 0.4103(2) 0.2542(2) 0.0232(7) Uani 1 1 d . . .
H9 H 0.5861 0.4724 0.2359 0.028 Uiso 1 1 calc R . .
C10 C 0.5378(2) 0.3480(2) 0.3011(2) 0.0226(7) Uani 1 1 d . . .
C11 C 0.4410(2) 0.3759(2) 0.2965(2) 0.0276(8) Uani 1 1 d . . .
H11 H 0.4238 0.4326 0.2634 0.033 Uiso 1 1 calc R . .
C12 C 0.3707(2) 0.3218(3) 0.3395(2) 0.0324(8) Uani 1 1 d . . .
H12 H 0.3054 0.3411 0.3351 0.039 Uiso 1 1 calc R . .
C13 C 0.3942(2) 0.2403(3) 0.3884(2) 0.0323(8) Uani 1 1 d . . .
H13 H 0.3453 0.2039 0.4184 0.039 Uiso 1 1 calc R . .
C14 C 0.4893(2) 0.2110(2) 0.3942(2) 0.0277(8) Uani 1 1 d . . .
H14 H 0.5057 0.1546 0.4281 0.033 Uiso 1 1 calc R . .
C15 C 0.5597(2) 0.2640(2) 0.3506(2) 0.0205(7) Uani 1 1 d . . .
C17 C 0.6993(2) 0.2674(2) 0.4442(2) 0.0225(7) Uani 1 1 d . . .
H17A H 0.6647 0.2424 0.4998 0.027 Uiso 1 1 calc R . .
H17B H 0.6976 0.3384 0.4460 0.027 Uiso 1 1 calc R . .
C20 C 0.5185(3) 0.3360(3) 0.0160(3) 0.0353(8) Uani 1 1 d . . .
C21 C 0.4602(3) 0.3548(3) -0.0670(3) 0.0570(12) Uani 1 1 d . . .
H21A H 0.4429 0.4230 -0.0689 0.085 Uiso 1 1 calc R . .
H21B H 0.4017 0.3159 -0.0644 0.085 Uiso 1 1 calc R . .
H21C H 0.4968 0.3382 -0.1235 0.085 Uiso 1 1 calc R . .
N8 N 0.69413(17) 0.38740(17) 0.23573(18) 0.0193(6) Uani 1 1 d . . .
O1 O 0.85171(14) 0.31338(14) 0.15682(14) 0.0217(5) Uani 1 1 d . . .
O16 O 0.65470(13) 0.23269(14) 0.35878(14) 0.0195(5) Uani 1 1 d . . .
O19 O 0.51294(19) 0.24714(19) 0.0471(2) 0.0455(7) Uani 1 1 d D . .
H19 H 0.556(2) 0.238(3) 0.087(2) 0.068 Uiso 1 1 d D . .
O22 O 0.5701(2) 0.3945(2) 0.0524(2) 0.0634(9) Uani 1 1 d . . .
Co18 Co 0.7500 0.2500 0.23515(4) 0.01753(17) Uani 1 2 d S . .

loop_
_atom_site_aniso_label
_atom_site_aniso_U_11
_atom_site_aniso_U_22
_atom_site_aniso_U_33
_atom_site_aniso_U_23
_atom_site_aniso_U_13
_atom_site_aniso_U_12
C2 0.0224(16) 0.0215(16) 0.0186(17) -0.0008(13) -0.0042(13) -0.0008(13)
C3 0.0231(16) 0.0298(18) 0.0245(19) -0.0009(14) 0.0031(14) -0.0028(14)
C4 0.0324(19) 0.0277(18) 0.029(2) 0.0048(14) 0.0034(15) -0.0082(15)
C5 0.040(2) 0.0194(16) 0.030(2) 0.0009(14) -0.0024(16) -0.0028(15)
C6 0.0293(17) 0.0230(16) 0.0260(19) -0.0034(14) 0.0002(14) 0.0027(14)
C7 0.0222(16) 0.0226(16) 0.0163(17) 0.0001(12) -0.0014(13) -0.0043(13)
C9 0.0258(17) 0.0225(16) 0.0213(18) -0.0016(13) -0.0015(13) 0.0021(13)
C10 0.0205(16) 0.0256(17) 0.0217(17) -0.0055(13) 0.0015(13) -0.0019(13)
C11 0.0235(17) 0.0297(18) 0.029(2) -0.0036(14) -0.0015(14) 0.0035(14)
C12 0.0175(16) 0.045(2) 0.035(2) -0.0092(17) -0.0025(15) 0.0017(15)
C13 0.0189(17) 0.046(2) 0.032(2) -0.0030(16) 0.0015(15) -0.0077(16)
C14 0.0261(17) 0.0319(18) 0.025(2) 0.0000(15) -0.0014(14) -0.0051(15)
C15 0.0164(15) 0.0268(16) 0.0183(17) -0.0080(13) -0.0007(12) -0.0002(13)
C17 0.0213(16) 0.0319(17) 0.0142(16) -0.0043(14) -0.0018(13) -0.0043(14)
C20 0.0331(19) 0.0302(19) 0.043(2) -0.0025(17) 0.0032(17) -0.0020(16)
C21 0.059(3) 0.054(3) 0.058(3) -0.004(2) -0.012(2) 0.006(2)
N8 0.0193(13) 0.0222(13) 0.0163(14) -0.0021(11) 0.0003(10) 0.0005(11)
O1 0.0239(11) 0.0198(11) 0.0215(12) 0.0035(9) 0.0037(9) 0.0030(9)
O16 0.0161(10) 0.0274(11) 0.0150(11) -0.0030(9) -0.0010(8) 0.0011(9)
O19 0.0469(17) 0.0368(15) 0.0528(19) 0.0054(13) -0.0184(13) -0.0053(13)
O22 0.079(2) 0.0560(19) 0.056(2) 0.0034(16) -0.0171(18) -0.0101(18)
Co18 0.0188(3) 0.0189(3) 0.0149(3) 0.000 0.000 0.0011(3)

loop_
_atom_type_symbol
_atom_type_description
_atom_type_scat_dispersion_real
_atom_type_scat_dispersion_imag
_atom_type_scat_source
C C 0.0033 0.0016 'International Tables Vol C Tables 4.2.6.8 and 6.1.1.4'
H H 0.0000 0.0000 'International Tables Vol C Tables 4.2.6.8 and 6.1.1.4'
N N 0.0061 0.0033 'International Tables Vol C Tables 4.2.6.8 and 6.1.1.4'
O O 0.0106 0.0060 'International Tables Vol C Tables 4.2.6.8 and 6.1.1.4'
Co Co 0.3494 0.9721 'International Tables Vol C Tables 4.2.6.8 and 6.1.1.4'

loop_
_geom_angle_atom_site_label_1
_geom_angle_atom_site_label_2
_geom_angle_atom_site_label_3
_geom_angle
_geom_angle_site_symmetry_1
_geom_angle_site_symmetry_3
_geom_angle_publ_flag
O1 C2 C3 122.1(3) . . ?
O1 C2 C7 120.2(3) . . ?
C3 C2 C7 117.7(3) . . ?
C4 C3 C2 121.0(3) . . ?
C4 C3 H3 119.5 . . ?
C2 C3 H3 119.5 . . ?
C5 C4 C3 120.3(3) . . ?
C5 C4 H4 119.8 . . ?
C3 C4 H4 119.8 . . ?
C6 C5 C4 120.2(3) . . ?
C6 C5 H5 119.9 . . ?
C4 C5 H5 119.9 . . ?
C5 C6 C7 120.1(3) . . ?
C5 C6 H6 119.9 . . ?
C7 C6 H6 119.9 . . ?
C6 C7 C2 120.6(3) . . ?
C6 C7 N8 125.1(3) . . ?
C2 C7 N8 114.3(3) . . ?
N8 C9 C10 124.9(3) . . ?
N8 C9 H9 117.6 . . ?
C10 C9 H9 117.6 . . ?
C15 C10 C11 117.6(3) . . ?
C15 C10 C9 125.7(3) . . ?
C11 C10 C9 116.7(3) . . ?
C12 C11 C10 120.6(3) . . ?
C12 C11 H11 119.7 . . ?
C10 C11 H11 119.7 . . ?
C13 C12 C11 120.5(3) . . ?
C13 C12 H12 119.7 . . ?
C11 C12 H12 119.7 . . ?
C12 C13 C14 120.1(3) . . ?
C12 C13 H13 119.9 . . ?
C14 C13 H13 119.9 . . ?
C15 C14 C13 119.7(3) . . ?
C15 C14 H14 120.2 . . ?
C13 C14 H14 120.2 . . ?
C14 C15 O16 118.0(3) . . ?
C14 C15 C10 121.4(3) . . ?
O16 C15 C10 120.6(3) . . ?
O16 C17 C17 107.3(2) . 2_655 ?
O16 C17 H17A 110.3 . . ?
C17 C17 H17A 110.3 2_655 . ?
O16 C17 H17B 110.3 . . ?
C17 C17 H17B 110.3 2_655 . ?
H17A C17 H17B 108.5 . . ?
O22 C20 O19 121.8(4) . . ?
O22 C20 C21 124.1(4) . . ?
O19 C20 C21 114.1(3) . . ?
C20 C21 H21A 109.5 . . ?
C20 C21 H21B 109.5 . . ?
H21A C21 H21B 109.5 . . ?
C20 C21 H21C 109.5 . . ?
H21A C21 H21C 109.5 . . ?
H21B C21 H21C 109.5 . . ?
C9 N8 C7 121.5(3) . . ?
C9 N8 Co18 126.0(2) . . ?
C7 N8 Co18 110.69(18) . . ?
C2 O1 Co18 112.61(17) . . ?
C15 O16 C17 111.8(2) . . ?
C15 O16 Co18 117.80(17) . . ?
C17 O16 Co18 111.89(16) . . ?
C20 O19 H19 110(3) . . ?
O1 Co18 O1 112.53(12) 2_655 . ?
O1 Co18 N8 81.99(9) 2_655 2_655 ?
O1 Co18 N8 98.26(9) . 2_655 ?
O1 Co18 N8 98.26(9) 2_655 . ?
O1 Co18 N8 81.99(9) . . ?
N8 Co18 N8 179.54(14) 2_655 . ?
O1 Co18 O16 155.66(8) 2_655 2_655 ?
O1 Co18 O16 88.30(8) . 2_655 ?
N8 Co18 O16 82.65(9) 2_655 2_655 ?
N8 Co18 O16 96.99(9) . 2_655 ?
O1 Co18 O16 88.30(8) 2_655 . ?
O1 Co18 O16 155.66(8) . . ?
N8 Co18 O16 96.99(9) 2_655 . ?
N8 Co18 O16 82.65(9) . . ?
O16 Co18 O16 74.96(10) 2_655 . ?

loop_
_geom_bond_atom_site_label_1
_geom_bond_atom_site_label_2
_geom_bond_distance
_geom_bond_site_symmetry_2
_geom_bond_publ_flag
C2 O1 1.338(3) . ?
C2 C3 1.396(4) . ?
C2 C7 1.413(4) . ?
C3 C4 1.382(4) . ?
C3 H3 0.9500 . ?
C4 C5 1.381(5) . ?
C4 H4 0.9500 . ?
C5 C6 1.375(5) . ?
C5 H5 0.9500 . ?
C6 C7 1.388(4) . ?
C6 H6 0.9500 . ?
C7 N8 1.420(4) . ?
C9 N8 1.281(4) . ?
C9 C10 1.460(4) . ?
C9 H9 0.9500 . ?
C10 C15 1.399(4) . ?
C10 C11 1.405(4) . ?
C11 C12 1.379(5) . ?
C11 H11 0.9500 . ?
C12 C13 1.371(5) . ?
C12 H12 0.9500 . ?
C13 C14 1.389(4) . ?
C13 H13 0.9500 . ?
C14 C15 1.375(4) . ?
C14 H14 0.9500 . ?
C15 O16 1.399(3) . ?
C17 O16 1.448(3) . ?
C17 C17 1.493(6) 2_655 ?
C17 H17A 0.9900 . ?
C17 H17B 0.9900 . ?
C20 O22 1.204(4) . ?
C20 O19 1.317(4) . ?
C20 C21 1.457(6) . ?
C21 H21A 0.9800 . ?
C21 H21B 0.9800 . ?
C21 H21C 0.9800 . ?
N8 Co18 2.066(2) . ?
O1 Co18 2.007(2) . ?
O16 Co18 2.217(2) . ?
O19 H19 0.841(3) . ?
Co18 O1 2.007(2) 2_655 ?
Co18 N8 2.066(2) 2_655 ?
Co18 O16 2.217(2) 2_655 ?

loop_
_geom_hbond_atom_site_label_D
_geom_hbond_atom_site_label_H
_geom_hbond_atom_site_label_A
_geom_hbond_distance_DH
_geom_hbond_distance_HA
_geom_hbond_distance_DA
_geom_hbond_angle_DHA
_geom_hbond_site_symmetry_A
O19 H19 O1 0.841(3) 1.768(13) 2.589(3) 165(5) 2_655
C3 H3 O19 0.95 2.65 3.291(4) 125.4 2_655
C17 H17B O19 0.99 2.61 3.458(4) 143.2 4_565
C14 H14 O22 0.95 2.54 3.397(5) 150.3 3_645
C17 H17A O22 0.99 2.65 3.410(5) 134.1 3_645

loop_
_geom_torsion_atom_site_label_1
_geom_torsion_atom_site_label_2
_geom_torsion_atom_site_label_3
_geom_torsion_atom_site_label_4
_geom_torsion
_geom_torsion_site_symmetry_1
_geom_torsion_site_symmetry_2
_geom_torsion_site_symmetry_3
_geom_torsion_site_symmetry_4
_geom_torsion_publ_flag
O1 C2 C3 C4 -179.7(3) . . . . ?
C7 C2 C3 C4 1.5(5) . . . . ?
C2 C3 C4 C5 0.2(5) . . . . ?
C3 C4 C5 C6 -1.0(5) . . . . ?
C4 C5 C6 C7 0.0(5) . . . . ?
C5 C6 C7 C2 1.8(5) . . . . ?
C5 C6 C7 N8 -179.4(3) . . . . ?
O1 C2 C7 C6 178.7(3) . . . . ?
C3 C2 C7 C6 -2.5(4) . . . . ?
O1 C2 C7 N8 -0.2(4) . . . . ?
C3 C2 C7 N8 178.6(3) . . . . ?
N8 C9 C10 C15 14.6(5) . . . . ?
N8 C9 C10 C11 -166.0(3) . . . . ?
C15 C10 C11 C12 0.0(5) . . . . ?
C9 C10 C11 C12 -179.5(3) . . . . ?
C10 C11 C12 C13 0.7(5) . . . . ?
C11 C12 C13 C14 -0.7(5) . . . . ?
C12 C13 C14 C15 0.0(5) . . . . ?
C13 C14 C15 O16 179.4(3) . . . . ?
C13 C14 C15 C10 0.8(5) . . . . ?
C11 C10 C15 C14 -0.7(5) . . . . ?
C9 C10 C15 C14 178.7(3) . . . . ?
C11 C10 C15 O16 -179.3(3) . . . . ?
C9 C10 C15 O16 0.1(5) . . . . ?
C10 C9 N8 C7 179.9(3) . . . . ?
C10 C9 N8 Co18 16.6(4) . . . . ?
C6 C7 N8 C9 19.4(5) . . . . ?
C2 C7 N8 C9 -161.8(3) . . . . ?
C6 C7 N8 Co18 -175.1(3) . . . . ?
C2 C7 N8 Co18 3.8(3) . . . . ?
C3 C2 O1 Co18 177.7(2) . . . . ?
C7 C2 O1 Co18 -3.6(3) . . . . ?
C14 C15 O16 C17 -85.2(3) . . . . ?
C10 C15 O16 C17 93.4(3) . . . . ?
C14 C15 O16 Co18 143.1(2) . . . . ?
C10 C15 O16 Co18 -38.3(3) . . . . ?
C17 C17 O16 C15 -178.2(3) 2_655 . . . ?
C17 C17 O16 Co18 -43.5(3) 2_655 . . . ?
C2 O1 Co18 O1 100.02(19) . . . 2_655 ?
C2 O1 Co18 N8 -175.26(19) . . . 2_655 ?
C2 O1 Co18 N8 4.35(19) . . . . ?
C2 O1 Co18 O16 -92.95(19) . . . 2_655 ?
C2 O1 Co18 O16 -47.0(3) . . . . ?
C9 N8 Co18 O1 48.6(3) . . . 2_655 ?
C7 N8 Co18 O1 -116.16(19) . . . 2_655 ?
C9 N8 Co18 O1 160.3(3) . . . . ?
C7 N8 Co18 O1 -4.41(19) . . . . ?
C9 N8 Co18 N8 -75.5(2) . . . 2_655 ?
C7 N8 Co18 N8 119.7(2) . . . 2_655 ?
C9 N8 Co18 O16 -112.4(3) . . . 2_655 ?
C7 N8 Co18 O16 82.87(19) . . . 2_655 ?
C9 N8 Co18 O16 -38.6(3) . . . . ?
C7 N8 Co18 O16 156.7(2) . . . . ?
C15 O16 Co18 O1 -50.42(19) . . . 2_655 ?
C17 O16 Co18 O1 177.88(18) . . . 2_655 ?
C15 O16 Co18 O1 99.4(2) . . . . ?
C17 O16 Co18 O1 -32.3(3) . . . . ?
C15 O16 Co18 N8 -132.14(19) . . . 2_655 ?
C17 O16 Co18 N8 96.16(19) . . . 2_655 ?
C15 O16 Co18 N8 48.14(19) . . . . ?
C17 O16 Co18 N8 -83.56(19) . . . . ?
C15 O16 Co18 O16 147.4(2) . . . 2_655 ?
C17 O16 Co18 O16 15.74(14) . . . 2_655 ?
